data_4078521
loop_
_publ_author_name
'Gehrmann, Thorsten'
'Lloret Fillol, Julio'
'Wadepohl, Hubert'
'Gade, Lutz H.'

_publ_section_title
;
 Synthesis, Characterization, and Thermal Rearrangement of Zirconium
 Tetraazadienyl and Pentaazadienyl Complexes
;
_journal_issue 12
_journal_name_full Organometallics
_journal_page_first 4504
_journal_paper_doi 10.1021/om300291b
_journal_volume 31
_journal_year 2012
_chemical_formula_sum 'C53.5 H78 N8 Si2 Zr'
_chemical_formula_weight 980.64
_space_group_IT_number 14
_symmetry_cell_setting monoclinic
_symmetry_Int_Tables_number 14
_symmetry_space_group_name_Hall '-P 2yn'
_symmetry_space_group_name_H-M 'P 1 21/n 1'
_atom_sites_solution_hydrogens geom
_atom_sites_solution_primary direct
_atom_sites_solution_secondary difmap
_audit_block_code ga_tg10
_audit_creation_method SHELXL-97
_cell_angle_alpha 90.00
_cell_angle_beta 97.041(3)
_cell_angle_gamma 90.00
_cell_formula_units_Z 4
_cell_length_a 12.1836(19)
_cell_length_b 26.096(4)
_cell_length_c 16.732(3)
_cell_measurement_temperature 100(2)
_cell_volume 5279.7(15)
_computing_cell_refinement 'SAINT (Bruker AXS, 1997-2008)'
_computing_data_collection 'SMART (Bruker AXS, 1997-2003)'
_computing_data_reduction 'SAINT (Bruker AXS, 1997-2008)'
_computing_molecular_graphics 'PLATON (Spek, 1980-2008)'
_computing_publication_material 'SHELXL-97 (Sheldrick, 1997)'
_computing_structure_refinement 'SHELXL-97 (Sheldrick, 1997)'
_computing_structure_solution 'SHELXS-97 (Sheldrick, 1997)'
_diffrn_ambient_temperature 100(2)
_diffrn_measured_fraction_theta_full 1.000
_diffrn_measured_fraction_theta_max 1.000
_diffrn_measurement_device_type 'CCD area detector (Bruker AXS Smart 1000)'
_diffrn_measurement_method '\f- and \w-scans'
_diffrn_radiation_monochromator graphite
_diffrn_radiation_probe x-ray
_diffrn_radiation_type MoK\a
_diffrn_radiation_wavelength 0.71073
_diffrn_reflns_av_R_equivalents 0.0782
_diffrn_reflns_av_sigmaI/netI 0.0463
_diffrn_reflns_limit_h_max 16
_diffrn_reflns_limit_h_min -16
_diffrn_reflns_limit_k_max 35
_diffrn_reflns_limit_k_min 0
_diffrn_reflns_limit_l_max 22
_diffrn_reflns_limit_l_min 0
_diffrn_reflns_number 114872
_diffrn_reflns_theta_full 28.70
_diffrn_reflns_theta_max 28.70
_diffrn_reflns_theta_min 1.86
_diffrn_source 'fine-focus sealed tube'
_exptl_absorpt_coefficient_mu 0.296
_exptl_absorpt_correction_T_max 0.7458
_exptl_absorpt_correction_T_min 0.6850
_exptl_absorpt_correction_type multi-scan
_exptl_absorpt_process_details
;
multi-scan from symmetry-related measurements (Blessing 1995)
SADABS (Sheldrick & Bruker AXS, 2004-2008)
;
_exptl_crystal_colour yellow
_exptl_crystal_density_diffrn 1.234
_exptl_crystal_density_method 'not measured'
_exptl_crystal_description needle
_exptl_crystal_F_000 2092
_exptl_crystal_size_max 0.20
_exptl_crystal_size_mid 0.20
_exptl_crystal_size_min 0.15
_refine_diff_density_max 1.053
_refine_diff_density_min -0.717
_refine_diff_density_rms 0.086
_refine_ls_abs_structure_details 'Flack H D (1983), Acta Cryst. A39, 876-881'
_refine_ls_extinction_method none
_refine_ls_goodness_of_fit_ref 1.053
_refine_ls_hydrogen_treatment constr
_refine_ls_matrix_type full
_refine_ls_number_parameters 645
_refine_ls_number_reflns 13644
_refine_ls_number_restraints 12
_refine_ls_restrained_S_all 1.053
_refine_ls_R_factor_all 0.0791
_refine_ls_R_factor_gt 0.0452
_refine_ls_shift/su_max 0.000
_refine_ls_shift/su_mean 0.000
_refine_ls_structure_factor_coef Fsqd
_refine_ls_weighting_details 'calc w=1/[\s^2^(Fo^2^)+(0.0388P)^2^+9.1032P] where P=(Fo^2^+2Fc^2^)/3'
_refine_ls_weighting_scheme calc
_refine_ls_wR_factor_gt 0.0997
_refine_ls_wR_factor_ref 0.1203
_reflns_number_gt 9902
_reflns_number_total 13644
_reflns_threshold_expression >2sigma(I)
_cod_data_source_file om300291b_si_002.cif
_cod_data_source_block complex_11
_cod_original_cell_volume 5279.8(14)
_cod_original_sg_symbol_H-M 'P 21/n'
_cod_original_formula_sum 'C53.50 H78 N8 Si2 Zr'
_cod_database_code 4078521
_audit_block_refno 790

loop_
_symmetry_equiv_pos_as_xyz
'x, y, z'
'-x+1/2, y+1/2, -z+1/2'
'-x, -y, -z'
'x-1/2, -y-1/2, z-1/2'

loop_
_atom_site_label
_atom_site_type_symbol
_atom_site_fract_x
_atom_site_fract_y
_atom_site_fract_z
_atom_site_U_iso_or_equiv
_atom_site_adp_type
_atom_site_occupancy
_atom_site_symmetry_multiplicity
_atom_site_calc_flag
_atom_site_refinement_flags
_atom_site_disorder_assembly
_atom_site_disorder_group
C71 C 0.1045(3) 0.06646(15) 0.3683(2) 0.0358(19) Uani 0.50 1 d PGD A 1
C72 C -0.0017(4) 0.07868(14) 0.3334(3) 0.0393(16) Uani 0.50 1 d PGD A 1
H72 H -0.0357 0.1096 0.3478 0.047 Uiso 0.50 1 calc PR A 1
C73 C -0.0583(3) 0.04573(18) 0.2775(3) 0.0412(16) Uani 0.50 1 d PG A 1
H73 H -0.1309 0.0541 0.2536 0.049 Uiso 0.50 1 calc PR A 1
C74 C -0.0086(4) 0.00056(17) 0.2564(2) 0.052(2) Uani 0.50 1 d PG A 1
H74 H -0.0473 -0.0220 0.2182 0.063 Uiso 0.50 1 calc PR A 1
C75 C 0.0976(4) -0.01167(15) 0.2913(3) 0.0455(17) Uani 0.50 1 d PG A 1
H75 H 0.1315 -0.0425 0.2769 0.055 Uiso 0.50 1 calc PR A 1
C76 C 0.1541(3) 0.02129(17) 0.3472(2) 0.0348(14) Uani 0.50 1 d PGD A 1
H76 H 0.2267 0.0129 0.3711 0.042 Uiso 0.50 1 calc PR A 1
C77 C 0.1687(8) 0.1034(3) 0.4313(5) 0.061(3) Uani 0.50 1 d PD A 1
H77A H 0.2415 0.0888 0.4499 0.091 Uiso 0.50 1 calc PR A 1
H77B H 0.1267 0.1077 0.4773 0.091 Uiso 0.50 1 calc PR A 1
H77C H 0.1779 0.1368 0.4062 0.091 Uiso 0.50 1 calc PR A 1
C81 C -0.0176(4) 0.0195(2) 0.3621(3) 0.068(3) Uani 0.50 1 d PGD B 2
C82 C 0.0588(6) 0.0569(2) 0.3478(3) 0.073(4) Uani 0.50 1 d PGD B 2
H82 H 0.0627 0.0686 0.2945 0.088 Uiso 0.50 1 calc PR B 2
C83 C 0.1295(5) 0.0772(2) 0.4115(4) 0.079(4) Uani 0.50 1 d PG B 2
H83 H 0.1817 0.1027 0.4017 0.094 Uiso 0.50 1 calc PR B 2
C84 C 0.1238(4) 0.0600(2) 0.4895(3) 0.066(2) Uani 0.50 1 d PG B 2
H84 H 0.1721 0.0739 0.5330 0.079 Uiso 0.50 1 calc PR B 2
C85 C 0.0474(4) 0.0226(2) 0.5038(3) 0.0447(17) Uani 0.50 1 d PG . 2
H85 H 0.0435 0.0109 0.5572 0.054 Uiso 0.50 1 d PR B 2
C86 C -0.0233(4) 0.00233(18) 0.4402(4) 0.059(2) Uani 0.50 1 d PGD . 2
H86 H -0.0755 -0.0233 0.4500 0.070 Uiso 0.50 1 d PR B 2
C87 C -0.0874(8) 0.0006(4) 0.2930(7) 0.086(3) Uani 0.50 1 d PD B 2
H87A H -0.1381 -0.0252 0.3100 0.129 Uiso 0.50 1 calc PR B 2
H87B H -0.0416 -0.0149 0.2552 0.129 Uiso 0.50 1 calc PR B 2
H87C H -0.1300 0.0291 0.2665 0.129 Uiso 0.50 1 calc PR B 2
C1 C 0.1678(2) 0.36347(10) 0.30685(18) 0.0297(6) Uani 1 1 d . . .
H1A H 0.1543 0.3781 0.3593 0.036 Uiso 1 1 calc R . .
H1B H 0.2264 0.3843 0.2866 0.036 Uiso 1 1 calc R . .
C2 C 0.21329(19) 0.30814(10) 0.32211(15) 0.0189(5) Uani 1 1 d . . .
C3 C 0.2634(2) 0.28560(13) 0.24852(17) 0.0290(6) Uani 1 1 d . . .
H3A H 0.3128 0.3119 0.2297 0.035 Uiso 1 1 calc R . .
H3B H 0.3103 0.2561 0.2678 0.035 Uiso 1 1 calc R . .
C4 C 0.3123(2) 0.31402(11) 0.38821(16) 0.0257(6) Uani 1 1 d . . .
H4A H 0.2875 0.3301 0.4358 0.039 Uiso 1 1 calc R . .
H4B H 0.3689 0.3355 0.3681 0.039 Uiso 1 1 calc R . .
H4C H 0.3434 0.2802 0.4028 0.039 Uiso 1 1 calc R . .
C5 C 0.1258(2) 0.27317(10) 0.34924(15) 0.0203(5) Uani 1 1 d . . .
C6 C 0.1362(2) 0.25133(14) 0.42526(19) 0.0398(8) Uani 1 1 d . . .
H6 H 0.2000 0.2580 0.4625 0.048 Uiso 1 1 calc R . .
C7 C 0.0542(3) 0.2201(2) 0.4466(2) 0.0706(16) Uani 1 1 d . . .
H7 H 0.0606 0.2051 0.4987 0.085 Uiso 1 1 calc R . .
C8 C -0.0374(3) 0.21054(19) 0.3921(3) 0.0718(16) Uani 1 1 d . . .
H8 H -0.0950 0.1890 0.4059 0.086 Uiso 1 1 calc R . .
C9 C -0.0438(2) 0.23278(13) 0.31732(19) 0.0356(7) Uani 1 1 d . . .
H9 H -0.1067 0.2259 0.2794 0.043 Uiso 1 1 calc R . .
C10 C -0.1201(2) 0.42862(11) 0.17588(16) 0.0251(5) Uani 1 1 d . . .
H10A H -0.0853 0.4286 0.1261 0.038 Uiso 1 1 calc R . .
H10B H -0.1621 0.4604 0.1792 0.038 Uiso 1 1 calc R . .
H10C H -0.1701 0.3992 0.1759 0.038 Uiso 1 1 calc R . .
C11 C 0.0796(3) 0.48191(11) 0.26741(19) 0.0320(6) Uani 1 1 d . . .
H11A H 0.1351 0.4799 0.3149 0.048 Uiso 1 1 calc R . .
H11B H 0.0349 0.5129 0.2705 0.048 Uiso 1 1 calc R . .
H11C H 0.1168 0.4832 0.2187 0.048 Uiso 1 1 calc R . .
C12 C -0.0818(3) 0.42172(11) 0.35941(18) 0.0324(7) Uani 1 1 d . . .
C13 C -0.0038(5) 0.4298(3) 0.4346(3) 0.125(3) Uani 1 1 d . . .
H13A H 0.0456 0.4585 0.4268 0.187 Uiso 1 1 calc R . .
H13B H 0.0401 0.3987 0.4468 0.187 Uiso 1 1 calc R . .
H13C H -0.0459 0.4374 0.4794 0.187 Uiso 1 1 calc R . .
C14 C -0.1398(4) 0.37129(15) 0.3653(3) 0.0594(12) Uani 1 1 d . . .
H14A H -0.0850 0.3436 0.3718 0.089 Uiso 1 1 calc R . .
H14B H -0.1908 0.3655 0.3162 0.089 Uiso 1 1 calc R . .
H14C H -0.1813 0.3718 0.4119 0.089 Uiso 1 1 calc R . .
C15 C -0.1688(6) 0.4636(2) 0.3545(4) 0.129(3) Uani 1 1 d . . .
H15A H -0.2045 0.4636 0.4039 0.194 Uiso 1 1 calc R . .
H15B H -0.2244 0.4574 0.3081 0.194 Uiso 1 1 calc R . .
H15C H -0.1336 0.4969 0.3484 0.194 Uiso 1 1 calc R . .
C16 C 0.1368(2) 0.20741(10) 0.03039(16) 0.0232(5) Uani 1 1 d . . .
H16A H 0.0954 0.1766 0.0416 0.035 Uiso 1 1 calc R . .
H16B H 0.1746 0.2016 -0.0173 0.035 Uiso 1 1 calc R . .
H16C H 0.0857 0.2363 0.0205 0.035 Uiso 1 1 calc R . .
C17 C 0.3705(2) 0.24814(12) 0.0844(2) 0.0336(7) Uani 1 1 d . . .
H17A H 0.3535 0.2802 0.0549 0.050 Uiso 1 1 calc R . .
H17B H 0.4003 0.2232 0.0490 0.050 Uiso 1 1 calc R . .
H17C H 0.4253 0.2548 0.1312 0.050 Uiso 1 1 calc R . .
C18 C 0.2779(3) 0.15913(12) 0.17327(19) 0.0333(7) Uani 1 1 d . . .
C19 C 0.1770(4) 0.13652(15) 0.2042(3) 0.0622(13) Uani 1 1 d . . .
H19A H 0.1186 0.1315 0.1591 0.093 Uiso 1 1 calc R . .
H19B H 0.1506 0.1600 0.2434 0.093 Uiso 1 1 calc R . .
H19C H 0.1962 0.1035 0.2300 0.093 Uiso 1 1 calc R . .
C20 C 0.3178(3) 0.12204(13) 0.1123(2) 0.0484(9) Uani 1 1 d . . .
H20A H 0.3318 0.0884 0.1375 0.073 Uiso 1 1 calc R . .
H20B H 0.3861 0.1351 0.0945 0.073 Uiso 1 1 calc R . .
H20C H 0.2609 0.1188 0.0658 0.073 Uiso 1 1 calc R . .
C21 C 0.3709(5) 0.16295(18) 0.2437(3) 0.0857(18) Uani 1 1 d . . .
H21A H 0.3436 0.1809 0.2887 0.129 Uiso 1 1 calc R . .
H21B H 0.4333 0.1820 0.2264 0.129 Uiso 1 1 calc R . .
H21C H 0.3953 0.1284 0.2608 0.129 Uiso 1 1 calc R . .
C22 C 0.0723(2) 0.36468(9) 0.00574(15) 0.0173(5) Uani 1 1 d . . .
C23 C 0.1271(2) 0.33544(10) -0.05838(16) 0.0226(5) Uani 1 1 d . . .
H23A H 0.0694 0.3201 -0.0980 0.027 Uiso 1 1 calc R . .
H23B H 0.1733 0.3074 -0.0326 0.027 Uiso 1 1 calc R . .
C24 C 0.1993(2) 0.37197(11) -0.10166(18) 0.0281(6) Uani 1 1 d . . .
H24 H 0.2349 0.3525 -0.1431 0.034 Uiso 1 1 calc R . .
C25 C 0.1279(2) 0.41507(11) -0.14257(17) 0.0271(6) Uani 1 1 d . . .
H25A H 0.1744 0.4385 -0.1706 0.033 Uiso 1 1 calc R . .
H25B H 0.0703 0.4004 -0.1831 0.033 Uiso 1 1 calc R . .
C26 C 0.0734(2) 0.44468(10) -0.07935(17) 0.0240(5) Uani 1 1 d . . .
H26 H 0.0263 0.4727 -0.1060 0.029 Uiso 1 1 calc R . .
C27 C 0.0015(2) 0.40789(10) -0.03639(15) 0.0209(5) Uani 1 1 d . . .
H27A H -0.0567 0.3929 -0.0761 0.025 Uiso 1 1 calc R . .
H27B H -0.0353 0.4271 0.0039 0.025 Uiso 1 1 calc R . .
C28 C 0.1630(2) 0.38870(10) 0.06604(16) 0.0217(5) Uani 1 1 d . . .
H28A H 0.1286 0.4080 0.1074 0.026 Uiso 1 1 calc R . .
H28B H 0.2095 0.3613 0.0935 0.026 Uiso 1 1 calc R . .
C29 C 0.2355(2) 0.42494(10) 0.02284(17) 0.0261(6) Uani 1 1 d . . .
H29 H 0.2944 0.4401 0.0628 0.031 Uiso 1 1 calc R . .
C30 C 0.1629(2) 0.46779(10) -0.01769(18) 0.0277(6) Uani 1 1 d . . .
H30A H 0.1279 0.4871 0.0234 0.033 Uiso 1 1 calc R . .
H30B H 0.2089 0.4919 -0.0449 0.033 Uiso 1 1 calc R . .
C31 C 0.2886(2) 0.39506(11) -0.04029(19) 0.0303(6) Uani 1 1 d . . .
H31A H 0.3355 0.3674 -0.0140 0.036 Uiso 1 1 calc R . .
H31B H 0.3362 0.4181 -0.0679 0.036 Uiso 1 1 calc R . .
C32 C -0.2151(2) 0.20043(10) 0.13445(15) 0.0201(5) Uani 1 1 d . . .
C33 C -0.1248(2) 0.17098(11) 0.12019(18) 0.0284(6) Uani 1 1 d . . .
H33 H -0.0535 0.1862 0.1240 0.034 Uiso 1 1 calc R . .
C34 C -0.1378(3) 0.11958(11) 0.1005(2) 0.0344(7) Uani 1 1 d . . .
H34 H -0.0753 0.0999 0.0906 0.041 Uiso 1 1 calc R . .
C35 C -0.2401(3) 0.09678(12) 0.0951(2) 0.0408(8) Uani 1 1 d . . .
H35 H -0.2488 0.0616 0.0812 0.049 Uiso 1 1 calc R . .
C36 C -0.3288(3) 0.12532(13) 0.1100(2) 0.0449(9) Uani 1 1 d . . .
H36 H -0.3994 0.1096 0.1075 0.054 Uiso 1 1 calc R . .
C37 C -0.3179(2) 0.17689(12) 0.1287(2) 0.0349(7) Uani 1 1 d . . .
H37 H -0.3812 0.1963 0.1376 0.042 Uiso 1 1 calc R . .
C38 C -0.2859(2) 0.28198(10) 0.18273(15) 0.0200(5) Uani 1 1 d . . .
C39 C -0.3330(2) 0.26645(11) 0.25059(17) 0.0263(6) Uani 1 1 d . . .
H39 H -0.3096 0.2354 0.2770 0.032 Uiso 1 1 calc R . .
C40 C -0.4135(2) 0.29596(12) 0.27957(19) 0.0313(6) Uani 1 1 d . . .
H40 H -0.4452 0.2850 0.3258 0.038 Uiso 1 1 calc R . .
C41 C -0.4486(2) 0.34141(12) 0.2417(2) 0.0333(7) Uani 1 1 d . . .
H41 H -0.5037 0.3618 0.2619 0.040 Uiso 1 1 calc R . .
C42 C -0.4023(2) 0.35664(11) 0.1744(2) 0.0325(7) Uani 1 1 d . . .
H42 H -0.4262 0.3876 0.1480 0.039 Uiso 1 1 calc R . .
C43 C -0.3215(2) 0.32748(10) 0.14477(17) 0.0252(6) Uani 1 1 d . . .
H43 H -0.2902 0.3386 0.0984 0.030 Uiso 1 1 calc R . .
N1 N 0.06569(17) 0.36967(8) 0.25035(13) 0.0188(4) Uani 1 1 d . . .
N2 N 0.18739(17) 0.26831(8) 0.17799(13) 0.0198(4) Uani 1 1 d . . .
N3 N 0.03492(17) 0.26368(8) 0.29570(13) 0.0197(4) Uani 1 1 d . . .
N4 N 0.00601(16) 0.33060(8) 0.05178(12) 0.0161(4) Uani 1 1 d . . .
N5 N -0.08506(17) 0.31252(8) 0.00347(12) 0.0200(4) Uani 1 1 d . . .
N6 N -0.15018(17) 0.28571(8) 0.03925(12) 0.0204(4) Uani 1 1 d . . .
N7 N -0.11650(16) 0.27966(8) 0.12164(12) 0.0171(4) Uani 1 1 d . . .
N8 N -0.19931(16) 0.25247(8) 0.15632(13) 0.0179(4) Uani 1 1 d . . .
Si1 Si -0.01183(6) 0.42421(3) 0.26370(4) 0.02040(15) Uani 1 1 d . . .
Si2 Si 0.24151(6) 0.22213(3) 0.11900(4) 0.02068(15) Uani 1 1 d . . .
Zr Zr 0.041588(18) 0.307463(9) 0.175742(14) 0.01430(6) Uani 1 1 d . . .
C90 C 0.9660(4) 0.01316(18) 0.9690(4) 0.106(6) Uani 0.50 1 d PD . .
C91 C 1.0743(3) 0.02869(18) 0.9924(3) 0.090(2) Uani 0.50 1 d PD . .
H91 H 1.1467 0.0398 1.0063 0.108 Uiso 0.50 1 d PR . .
C92 C 1.0077(6) 0.0547(2) 0.9321(3) 0.093(4) Uani 0.50 1 d PD . .
H92 H 1.0357 0.0827 0.9067 0.112 Uiso 0.50 1 d PR . .
C93 C 0.8993(5) 0.0392(2) 0.9087(4) 0.125(3) Uani 0.50 1 d PD . .
H93 H 0.8541 0.0563 0.8685 0.150 Uiso 0.50 1 d PR . .
C94 C 0.8596(4) -0.0029(3) 0.9471(4) 0.090(4) Uani 0.50 1 d PD . .
H94 H 0.7875 -0.0142 0.9326 0.108 Uiso 0.50 1 d PR . .
C91' C 1.0743(3) 0.02869(18) 0.9924(3) 0.090(2) Uani 0.50 1 d P . .
H91A H 1.1018 0.0563 0.9668 0.108 Uiso 0.50 1 d PR . .
C93' C 0.8993(5) 0.0392(2) 0.9087(4) 0.125(3) Uani 0.50 1 d P . .
H93A H 0.9378 0.0668 0.8872 0.187 Uiso 0.50 1 d PR . .
H93B H 0.8337 0.0526 0.9292 0.187 Uiso 0.50 1 d PR . .
H93C H 0.8736 0.0158 0.8645 0.187 Uiso 0.50 1 d PR . .

loop_
_atom_site_aniso_label
_atom_site_aniso_U_11
_atom_site_aniso_U_22
_atom_site_aniso_U_33
_atom_site_aniso_U_23
_atom_site_aniso_U_13
_atom_site_aniso_U_12
C71 0.051(5) 0.033(4) 0.025(4) 0.006(3) 0.014(4) 0.004(3)
C72 0.036(4) 0.036(4) 0.050(4) 0.012(3) 0.023(3) 0.008(3)
C73 0.026(3) 0.048(4) 0.050(4) 0.010(3) 0.005(3) 0.004(3)
C74 0.045(4) 0.083(6) 0.028(3) -0.007(4) 0.003(3) -0.006(4)
C75 0.059(5) 0.045(4) 0.034(4) -0.002(3) 0.010(3) 0.013(3)
C76 0.035(3) 0.038(3) 0.031(3) 0.008(3) 0.005(3) 0.009(3)
C77 0.062(5) 0.034(4) 0.088(7) -0.018(4) 0.012(5) -0.013(4)
C81 0.050(5) 0.085(7) 0.064(6) -0.038(5) -0.006(4) 0.036(5)
C82 0.091(10) 0.065(7) 0.070(7) 0.007(6) 0.031(7) -0.012(7)
C83 0.119(11) 0.064(8) 0.063(7) 0.021(6) 0.051(8) 0.038(7)
C84 0.080(6) 0.045(5) 0.077(6) 0.002(4) 0.030(5) 0.021(4)
C85 0.044(4) 0.042(4) 0.049(4) 0.000(3) 0.010(3) 0.023(3)
C86 0.048(4) 0.053(5) 0.081(6) 0.014(4) 0.030(4) 0.025(4)
C87 0.072(7) 0.074(7) 0.111(9) -0.011(7) 0.010(6) 0.010(6)
C1 0.0330(15) 0.0213(13) 0.0305(15) -0.0020(11) -0.0130(12) -0.0006(11)
C2 0.0160(11) 0.0208(12) 0.0190(11) -0.0004(10) -0.0012(9) -0.0017(10)
C3 0.0137(12) 0.0490(18) 0.0237(13) -0.0061(12) -0.0002(10) -0.0003(12)
C4 0.0199(12) 0.0314(15) 0.0235(13) 0.0003(11) -0.0065(10) -0.0019(11)
C5 0.0154(11) 0.0240(13) 0.0211(12) 0.0037(10) 0.0008(9) 0.0020(10)
C6 0.0227(14) 0.064(2) 0.0300(16) 0.0204(15) -0.0070(12) -0.0052(14)
C7 0.039(2) 0.122(4) 0.047(2) 0.061(3) -0.0133(17) -0.026(2)
C8 0.040(2) 0.106(4) 0.063(3) 0.061(3) -0.0198(18) -0.041(2)
C9 0.0212(13) 0.0461(18) 0.0370(17) 0.0208(14) -0.0060(12) -0.0116(13)
C10 0.0234(13) 0.0236(13) 0.0285(14) 0.0028(11) 0.0037(11) 0.0024(10)
C11 0.0378(16) 0.0186(13) 0.0385(17) -0.0010(12) -0.0002(13) -0.0075(12)
C12 0.0446(18) 0.0269(15) 0.0280(15) -0.0033(12) 0.0139(13) 0.0010(13)
C13 0.101(4) 0.252(9) 0.023(2) -0.035(4) 0.019(2) -0.076(5)
C14 0.086(3) 0.047(2) 0.055(2) -0.0114(18) 0.047(2) -0.022(2)
C15 0.201(7) 0.084(4) 0.132(5) 0.055(4) 0.142(5) 0.096(4)
C16 0.0289(14) 0.0189(12) 0.0218(13) 0.0001(10) 0.0027(10) 0.0006(10)
C17 0.0240(14) 0.0354(16) 0.0433(18) -0.0044(13) 0.0116(13) 0.0010(12)
C18 0.0360(16) 0.0320(16) 0.0314(15) 0.0095(12) 0.0022(12) 0.0144(13)
C19 0.071(3) 0.046(2) 0.078(3) 0.041(2) 0.044(2) 0.026(2)
C20 0.058(2) 0.0284(17) 0.062(2) 0.0097(16) 0.0230(19) 0.0160(16)
C21 0.108(4) 0.054(3) 0.079(3) 0.015(2) -0.051(3) 0.028(3)
C22 0.0176(11) 0.0160(11) 0.0186(12) 0.0028(9) 0.0030(9) -0.0014(9)
C23 0.0252(13) 0.0178(12) 0.0266(13) 0.0015(10) 0.0109(11) 0.0007(10)
C24 0.0303(14) 0.0248(14) 0.0329(15) 0.0058(11) 0.0192(12) 0.0032(11)
C25 0.0265(14) 0.0298(14) 0.0271(14) 0.0091(11) 0.0111(11) -0.0007(11)
C26 0.0225(13) 0.0188(12) 0.0313(14) 0.0082(10) 0.0054(11) 0.0018(10)
C27 0.0192(12) 0.0225(13) 0.0215(12) 0.0062(10) 0.0034(10) 0.0027(10)
C28 0.0200(12) 0.0185(12) 0.0257(13) 0.0038(10) -0.0007(10) -0.0038(10)
C29 0.0211(13) 0.0218(13) 0.0348(15) 0.0065(11) 0.0010(11) -0.0072(10)
C30 0.0293(14) 0.0171(12) 0.0372(16) 0.0057(11) 0.0061(12) -0.0024(11)
C31 0.0189(13) 0.0285(14) 0.0454(18) 0.0162(13) 0.0111(12) 0.0016(11)
C32 0.0196(12) 0.0219(13) 0.0184(12) 0.0022(9) 0.0012(9) -0.0069(10)
C33 0.0248(14) 0.0240(14) 0.0363(16) 0.0002(12) 0.0036(12) -0.0041(11)
C34 0.0363(17) 0.0234(14) 0.0455(18) -0.0011(13) 0.0124(14) -0.0001(12)
C35 0.048(2) 0.0228(15) 0.054(2) -0.0051(14) 0.0150(16) -0.0130(14)
C36 0.0329(17) 0.0353(18) 0.069(2) -0.0131(17) 0.0156(16) -0.0181(14)
C37 0.0244(14) 0.0305(15) 0.0507(19) -0.0094(13) 0.0084(13) -0.0088(12)
C38 0.0134(11) 0.0232(13) 0.0229(12) -0.0027(10) 0.0001(9) -0.0049(9)
C39 0.0212(13) 0.0314(15) 0.0267(14) 0.0022(11) 0.0045(11) -0.0047(11)
C40 0.0203(13) 0.0413(17) 0.0338(16) -0.0038(13) 0.0094(11) -0.0068(12)
C41 0.0209(13) 0.0297(15) 0.0511(19) -0.0122(14) 0.0114(13) -0.0035(12)
C42 0.0234(14) 0.0244(14) 0.0501(19) -0.0002(13) 0.0057(13) -0.0014(11)
C43 0.0217(13) 0.0232(13) 0.0303(14) 0.0008(11) 0.0021(11) -0.0052(10)
N1 0.0197(10) 0.0171(10) 0.0189(10) 0.0001(8) -0.0004(8) -0.0020(8)
N2 0.0152(10) 0.0259(11) 0.0177(10) -0.0024(8) -0.0003(8) 0.0008(8)
N3 0.0149(10) 0.0212(11) 0.0226(11) 0.0041(8) 0.0000(8) -0.0007(8)
N4 0.0134(9) 0.0164(10) 0.0184(10) 0.0013(8) 0.0014(7) -0.0027(8)
N5 0.0184(10) 0.0233(11) 0.0178(10) 0.0002(8) -0.0004(8) -0.0048(9)
N6 0.0188(10) 0.0244(11) 0.0172(10) 0.0022(8) -0.0011(8) -0.0042(9)
N7 0.0135(9) 0.0204(10) 0.0174(10) 0.0037(8) 0.0013(8) -0.0049(8)
N8 0.0143(9) 0.0179(10) 0.0218(11) 0.0009(8) 0.0033(8) -0.0046(8)
Si1 0.0253(4) 0.0149(3) 0.0212(3) -0.0012(3) 0.0037(3) -0.0015(3)
Si2 0.0179(3) 0.0228(4) 0.0214(3) 0.0015(3) 0.0028(3) 0.0050(3)
Zr 0.01233(10) 0.01517(11) 0.01515(11) 0.00020(9) 0.00062(7) -0.00138(9)
C90 0.206(17) 0.050(6) 0.066(7) 0.015(5) 0.035(9) 0.078(8)
C91 0.049(3) 0.108(5) 0.108(5) -0.049(4) -0.008(3) 0.023(3)
C92 0.093(9) 0.072(7) 0.112(10) 0.025(7) 0.002(7) 0.002(6)
C93 0.135(6) 0.099(5) 0.124(6) 0.008(4) -0.046(5) 0.031(5)
C94 0.075(7) 0.063(7) 0.130(11) -0.022(7) 0.009(7) -0.005(6)
C91' 0.049(3) 0.108(5) 0.108(5) -0.049(4) -0.008(3) 0.023(3)
C93' 0.135(6) 0.099(5) 0.124(6) 0.008(4) -0.046(5) 0.031(5)

loop_
_atom_type_symbol
_atom_type_description
_atom_type_scat_dispersion_real
_atom_type_scat_dispersion_imag
_atom_type_scat_source
C C 0.0033 0.0016 'International Tables Vol C Tables 4.2.6.8 and 6.1.1.4'
H H 0.0000 0.0000 'International Tables Vol C Tables 4.2.6.8 and 6.1.1.4'
N N 0.0061 0.0033 'International Tables Vol C Tables 4.2.6.8 and 6.1.1.4'
Si Si 0.0817 0.0704 'International Tables Vol C Tables 4.2.6.8 and 6.1.1.4'
Zr Zr -2.9673 0.5597 'International Tables Vol C Tables 4.2.6.8 and 6.1.1.4'

loop_
_geom_angle_atom_site_label_1
_geom_angle_atom_site_label_2
_geom_angle_atom_site_label_3
_geom_angle
_geom_angle_site_symmetry_1
_geom_angle_site_symmetry_3
C72 C71 C76 120.0 . .
C72 C71 C77 120.3(5) . .
C76 C71 C77 119.7(5) . .
C73 C72 C71 120.0 . .
C73 C72 H72 120.0 . .
C71 C72 H72 120.0 . .
C72 C73 C74 120.0 . .
C72 C73 H73 120.0 . .
C74 C73 H73 120.0 . .
C75 C74 C73 120.0 . .
C75 C74 H74 120.0 . .
C73 C74 H74 120.0 . .
C74 C75 C76 120.0 . .
C74 C75 H75 120.0 . .
C76 C75 H75 120.0 . .
C75 C76 C71 120.0 . .
C75 C76 H76 120.0 . .
C71 C76 H76 120.0 . .
C71 C77 H77A 109.5 . .
C71 C77 H77B 109.5 . .
H77A C77 H77B 109.5 . .
C71 C77 H77C 109.5 . .
H77A C77 H77C 109.5 . .
H77B C77 H77C 109.5 . .
C82 C81 C86 120.0 . .
C82 C81 C87 116.4(7) . .
C86 C81 C87 123.6(7) . .
C83 C82 C81 120.0 . .
C83 C82 H82 120.0 . .
C81 C82 H82 120.0 . .
C82 C83 C84 120.0 . .
C82 C83 H83 120.0 . .
C84 C83 H83 120.0 . .
C85 C84 C83 120.0 . .
C85 C84 H84 120.0 . .
C83 C84 H84 120.0 . .
C84 C85 C86 120.0 . .
C84 C85 H85 120.0 . .
C86 C85 H85 120.0 . .
C85 C86 C81 120.0 . .
C85 C86 H86 120.0 . .
C81 C86 H86 120.0 . .
C81 C87 H87A 109.5 . .
C81 C87 H87B 109.5 . .
H87A C87 H87B 109.5 . .
C81 C87 H87C 109.5 . .
H87A C87 H87C 109.5 . .
H87B C87 H87C 109.5 . .
N1 C1 C2 117.5(2) . .
N1 C1 H1A 107.9 . .
C2 C1 H1A 107.9 . .
N1 C1 H1B 107.9 . .
C2 C1 H1B 107.9 . .
H1A C1 H1B 107.2 . .
C5 C2 C4 111.3(2) . .
C5 C2 C3 111.6(2) . .
C4 C2 C3 104.9(2) . .
C5 C2 C1 111.0(2) . .
C4 C2 C1 104.9(2) . .
C3 C2 C1 112.8(2) . .
N2 C3 C2 118.6(2) . .
N2 C3 H3A 107.7 . .
C2 C3 H3A 107.7 . .
N2 C3 H3B 107.7 . .
C2 C3 H3B 107.7 . .
H3A C3 H3B 107.1 . .
C2 C4 H4A 109.5 . .
C2 C4 H4B 109.5 . .
H4A C4 H4B 109.5 . .
C2 C4 H4C 109.5 . .
H4A C4 H4C 109.5 . .
H4B C4 H4C 109.5 . .
N3 C5 C6 120.4(2) . .
N3 C5 C2 117.3(2) . .
C6 C5 C2 122.3(2) . .
C7 C6 C5 119.7(3) . .
C7 C6 H6 120.2 . .
C5 C6 H6 120.2 . .
C6 C7 C8 119.6(3) . .
C6 C7 H7 120.2 . .
C8 C7 H7 120.2 . .
C9 C8 C7 118.6(3) . .
C9 C8 H8 120.7 . .
C7 C8 H8 120.7 . .
N3 C9 C8 122.7(3) . .
N3 C9 H9 118.7 . .
C8 C9 H9 118.7 . .
Si1 C10 H10A 109.5 . .
Si1 C10 H10B 109.5 . .
H10A C10 H10B 109.5 . .
Si1 C10 H10C 109.5 . .
H10A C10 H10C 109.5 . .
H10B C10 H10C 109.5 . .
Si1 C11 H11A 109.5 . .
Si1 C11 H11B 109.5 . .
H11A C11 H11B 109.5 . .
Si1 C11 H11C 109.5 . .
H11A C11 H11C 109.5 . .
H11B C11 H11C 109.5 . .
C13 C12 C14 108.8(4) . .
C13 C12 C15 108.2(5) . .
C14 C12 C15 107.7(4) . .
C13 C12 Si1 113.4(3) . .
C14 C12 Si1 110.3(2) . .
C15 C12 Si1 108.1(2) . .
C12 C13 H13A 109.5 . .
C12 C13 H13B 109.5 . .
H13A C13 H13B 109.5 . .
C12 C13 H13C 109.5 . .
H13A C13 H13C 109.5 . .
H13B C13 H13C 109.5 . .
C12 C14 H14A 109.5 . .
C12 C14 H14B 109.5 . .
H14A C14 H14B 109.5 . .
C12 C14 H14C 109.5 . .
H14A C14 H14C 109.5 . .
H14B C14 H14C 109.5 . .
C12 C15 H15A 109.5 . .
C12 C15 H15B 109.5 . .
H15A C15 H15B 109.5 . .
C12 C15 H15C 109.5 . .
H15A C15 H15C 109.5 . .
H15B C15 H15C 109.5 . .
Si2 C16 H16A 109.5 . .
Si2 C16 H16B 109.5 . .
H16A C16 H16B 109.5 . .
Si2 C16 H16C 109.5 . .
H16A C16 H16C 109.5 . .
H16B C16 H16C 109.5 . .
Si2 C17 H17A 109.5 . .
Si2 C17 H17B 109.5 . .
H17A C17 H17B 109.5 . .
Si2 C17 H17C 109.5 . .
H17A C17 H17C 109.5 . .
H17B C17 H17C 109.5 . .
C19 C18 C20 108.6(3) . .
C19 C18 C21 108.6(4) . .
C20 C18 C21 106.8(3) . .
C19 C18 Si2 110.4(2) . .
C20 C18 Si2 107.6(2) . .
C21 C18 Si2 114.7(3) . .
C18 C19 H19A 109.5 . .
C18 C19 H19B 109.5 . .
H19A C19 H19B 109.5 . .
C18 C19 H19C 109.5 . .
H19A C19 H19C 109.5 . .
H19B C19 H19C 109.5 . .
C18 C20 H20A 109.5 . .
C18 C20 H20B 109.5 . .
H20A C20 H20B 109.5 . .
C18 C20 H20C 109.5 . .
H20A C20 H20C 109.5 . .
H20B C20 H20C 109.5 . .
C18 C21 H21A 109.5 . .
C18 C21 H21B 109.5 . .
H21A C21 H21B 109.5 . .
C18 C21 H21C 109.5 . .
H21A C21 H21C 109.5 . .
H21B C21 H21C 109.5 . .
N4 C22 C23 112.2(2) . .
N4 C22 C28 107.33(19) . .
C23 C22 C28 108.8(2) . .
N4 C22 C27 111.6(2) . .
C23 C22 C27 108.2(2) . .
C28 C22 C27 108.7(2) . .
C22 C23 C24 110.1(2) . .
C22 C23 H23A 109.6 . .
C24 C23 H23A 109.6 . .
C22 C23 H23B 109.6 . .
C24 C23 H23B 109.6 . .
H23A C23 H23B 108.2 . .
C31 C24 C25 109.3(2) . .
C31 C24 C23 109.3(2) . .
C25 C24 C23 109.8(2) . .
C31 C24 H24 109.5 . .
C25 C24 H24 109.5 . .
C23 C24 H24 109.5 . .
C26 C25 C24 109.5(2) . .
C26 C25 H25A 109.8 . .
C24 C25 H25A 109.8 . .
C26 C25 H25B 109.8 . .
C24 C25 H25B 109.8 . .
H25A C25 H25B 108.2 . .
C25 C26 C30 109.5(2) . .
C25 C26 C27 109.2(2) . .
C30 C26 C27 109.3(2) . .
C25 C26 H26 109.6 . .
C30 C26 H26 109.6 . .
C27 C26 H26 109.6 . .
C26 C27 C22 110.6(2) . .
C26 C27 H27A 109.5 . .
C22 C27 H27A 109.5 . .
C26 C27 H27B 109.5 . .
C22 C27 H27B 109.5 . .
H27A C27 H27B 108.1 . .
C29 C28 C22 110.6(2) . .
C29 C28 H28A 109.5 . .
C22 C28 H28A 109.5 . .
C29 C28 H28B 109.5 . .
C22 C28 H28B 109.5 . .
H28A C28 H28B 108.1 . .
C31 C29 C30 109.8(2) . .
C31 C29 C28 109.2(2) . .
C30 C29 C28 108.9(2) . .
C31 C29 H29 109.6 . .
C30 C29 H29 109.6 . .
C28 C29 H29 109.6 . .
C26 C30 C29 109.6(2) . .
C26 C30 H30A 109.7 . .
C29 C30 H30A 109.7 . .
C26 C30 H30B 109.7 . .
C29 C30 H30B 109.7 . .
H30A C30 H30B 108.2 . .
C29 C31 C24 110.0(2) . .
C29 C31 H31A 109.7 . .
C24 C31 H31A 109.7 . .
C29 C31 H31B 109.7 . .
C24 C31 H31B 109.7 . .
H31A C31 H31B 108.2 . .
C33 C32 C37 118.1(3) . .
C33 C32 N8 119.5(2) . .
C37 C32 N8 122.4(2) . .
C34 C33 C32 120.5(3) . .
C34 C33 H33 119.7 . .
C32 C33 H33 119.7 . .
C35 C34 C33 120.7(3) . .
C35 C34 H34 119.6 . .
C33 C34 H34 119.6 . .
C36 C35 C34 119.1(3) . .
C36 C35 H35 120.5 . .
C34 C35 H35 120.5 . .
C35 C36 C37 121.1(3) . .
C35 C36 H36 119.4 . .
C37 C36 H36 119.4 . .
C36 C37 C32 120.5(3) . .
C36 C37 H37 119.8 . .
C32 C37 H37 119.8 . .
C43 C38 C39 119.0(3) . .
C43 C38 N8 121.5(2) . .
C39 C38 N8 119.5(2) . .
C40 C39 C38 120.3(3) . .
C40 C39 H39 119.8 . .
C38 C39 H39 119.8 . .
C39 C40 C41 120.6(3) . .
C39 C40 H40 119.7 . .
C41 C40 H40 119.7 . .
C42 C41 C40 119.1(3) . .
C42 C41 H41 120.5 . .
C40 C41 H41 120.5 . .
C41 C42 C43 121.0(3) . .
C41 C42 H42 119.5 . .
C43 C42 H42 119.5 . .
C42 C43 C38 120.1(3) . .
C42 C43 H43 120.0 . .
C38 C43 H43 120.0 . .
C1 N1 Si1 115.86(17) . .
C1 N1 Zr 110.51(16) . .
Si1 N1 Zr 133.50(12) . .
C3 N2 Si2 114.90(17) . .
C3 N2 Zr 108.63(16) . .
Si2 N2 Zr 136.46(12) . .
C9 N3 C5 119.0(2) . .
C9 N3 Zr 129.34(18) . .
C5 N3 Zr 111.64(16) . .
N5 N4 C22 110.68(19) . .
N5 N4 Zr 121.55(15) . .
C22 N4 Zr 127.73(15) . .
N6 N5 N4 114.9(2) . .
N5 N6 N7 113.87(19) . .
N6 N7 N8 108.86(18) . .
N6 N7 Zr 121.07(14) . .
N8 N7 Zr 130.03(15) . .
C32 N8 N7 117.2(2) . .
C32 N8 C38 121.3(2) . .
N7 N8 C38 116.7(2) . .
N1 Si1 C10 107.10(12) . .
N1 Si1 C11 109.44(13) . .
C10 Si1 C11 109.84(13) . .
N1 Si1 C12 112.74(12) . .
C10 Si1 C12 108.66(14) . .
C11 Si1 C12 109.02(14) . .
N2 Si2 C17 108.43(13) . .
N2 Si2 C16 108.82(11) . .
C17 Si2 C16 110.27(14) . .
N2 Si2 C18 114.22(13) . .
C17 Si2 C18 107.81(14) . .
C16 Si2 C18 107.26(13) . .
N2 Zr N1 109.00(8) . .
N2 Zr N7 124.74(8) . .
N1 Zr N7 125.33(8) . .
N2 Zr N4 103.28(8) . .
N1 Zr N4 111.23(8) . .
N7 Zr N4 67.98(7) . .
N2 Zr N3 81.98(8) . .
N1 Zr N3 83.14(8) . .
N7 Zr N3 94.22(7) . .
N4 Zr N3 161.37(7) . .
C94 C90 C92 120.7(6) . .
C91' C90 C91 118.5(7) 3_757 .
C91 C90 C91 118.5(7) 3_757 .
C91' C90 C93 120.8(4) 3_757 .
C91 C90 C93 120.8(4) 3_757 .
C91 C90 C93 120.7(4) . .
C94 C90 C90 119.7(3) . 3_757
C92 C90 C90 119.6(3) . 3_757
C94 C91 C90 120.6(6) 3_757 .
C90 C91 C92 120.8(6) 3_757 .
C90 C91 H91 120.5 3_757 .
C92 C91 H91 118.7 . .
C94 C91 H91A 120.5 3_757 .
C90 C91 H91A 119.0 . .
C91 C92 C93 120.8(5) . .
C91 C92 H92 120.1 . .
C93 C92 H92 119.1 . .
C90 C92 H91A 101.1 . .
C90 C92 H93A 103.5 . .
C94 C93 C92 118.2(6) . .
C94 C93 H93 120.3 . .
C92 C93 H93 121.5 . .
C90 C93 H93A 111.8 . .
C92 C93 H93B 126.1 . .
C90 C93 H93B 110.6 . .
H93A C93 H93B 109.0 . .
C92 C93 H93C 126.7 . .
C90 C93 H93C 110.2 . .
H93A C93 H93C 108.2 . .
H93B C93 H93C 106.8 . .
C93 C94 C91' 121.1(5) . 3_757
C90 C94 C91 60.47(14) . 3_757
C93 C94 C91 121.1(5) . 3_757
C93 C94 H94 120.2 . .
C91' C94 H94 118.7 3_757 .
C91 C94 H94 118.7 3_757 .

loop_
_geom_bond_atom_site_label_1
_geom_bond_atom_site_label_2
_geom_bond_distance
_geom_bond_site_symmetry_2
C71 C72 1.3900 .
C71 C76 1.3900 .
C71 C77 1.566(9) .
C72 C73 1.3900 .
C72 H72 0.9500 .
C73 C74 1.3900 .
C73 H73 0.9500 .
C74 C75 1.3900 .
C74 H74 0.9500 .
C75 C76 1.3900 .
C75 H75 0.9500 .
C76 H76 0.9500 .
C77 H77A 0.9800 .
C77 H77B 0.9800 .
C77 H77C 0.9800 .
C81 C82 1.3900 .
C81 C86 1.3900 .
C81 C87 1.436(12) .
C82 C83 1.3900 .
C82 H82 0.9500 .
C83 C84 1.3900 .
C83 H83 0.9500 .
C84 C85 1.3900 .
C84 H84 0.9500 .
C85 C86 1.3900 .
C85 H85 0.9500 .
C86 H86 0.9500 .
C87 H87A 0.9800 .
C87 H87B 0.9800 .
C87 H87C 0.9800 .
C1 N1 1.476(3) .
C1 C2 1.556(4) .
C1 H1A 0.9900 .
C1 H1B 0.9900 .
C2 C5 1.515(3) .
C2 C4 1.541(3) .
C2 C3 1.555(4) .
C3 N2 1.478(3) .
C3 H3A 0.9900 .
C3 H3B 0.9900 .
C4 H4A 0.9800 .
C4 H4B 0.9800 .
C4 H4C 0.9800 .
C5 N3 1.359(3) .
C5 C6 1.385(4) .
C6 C7 1.371(5) .
C6 H6 0.9500 .
C7 C8 1.374(5) .
C7 H7 0.9500 .
C8 C9 1.373(4) .
C8 H8 0.9500 .
C9 N3 1.336(3) .
C9 H9 0.9500 .
C10 Si1 1.854(3) .
C10 H10A 0.9800 .
C10 H10B 0.9800 .
C10 H10C 0.9800 .
C11 Si1 1.870(3) .
C11 H11A 0.9800 .
C11 H11B 0.9800 .
C11 H11C 0.9800 .
C12 C13 1.496(5) .
C12 C14 1.502(5) .
C12 C15 1.518(5) .
C12 Si1 1.906(3) .
C13 H13A 0.9800 .
C13 H13B 0.9800 .
C13 H13C 0.9800 .
C14 H14A 0.9800 .
C14 H14B 0.9800 .
C14 H14C 0.9800 .
C15 H15A 0.9800 .
C15 H15B 0.9800 .
C15 H15C 0.9800 .
C16 Si2 1.873(3) .
C16 H16A 0.9800 .
C16 H16B 0.9800 .
C16 H16C 0.9800 .
C17 Si2 1.868(3) .
C17 H17A 0.9800 .
C17 H17B 0.9800 .
C17 H17C 0.9800 .
C18 C19 1.512(5) .
C18 C20 1.528(5) .
C18 C21 1.534(5) .
C18 Si2 1.904(3) .
C19 H19A 0.9800 .
C19 H19B 0.9800 .
C19 H19C 0.9800 .
C20 H20A 0.9800 .
C20 H20B 0.9800 .
C20 H20C 0.9800 .
C21 H21A 0.9800 .
C21 H21B 0.9800 .
C21 H21C 0.9800 .
C22 N4 1.480(3) .
C22 C23 1.534(3) .
C22 C28 1.536(3) .
C22 C27 1.538(3) .
C23 C24 1.537(4) .
C23 H23A 0.9900 .
C23 H23B 0.9900 .
C24 C31 1.525(4) .
C24 C25 1.531(4) .
C24 H24 1.0000 .
C25 C26 1.526(4) .
C25 H25A 0.9900 .
C25 H25B 0.9900 .
C26 C30 1.530(4) .
C26 C27 1.537(4) .
C26 H26 1.0000 .
C27 H27A 0.9900 .
C27 H27B 0.9900 .
C28 C29 1.534(4) .
C28 H28A 0.9900 .
C28 H28B 0.9900 .
C29 C31 1.520(4) .
C29 C30 1.532(4) .
C29 H29 1.0000 .
C30 H30A 0.9900 .
C30 H30B 0.9900 .
C31 H31A 0.9900 .
C31 H31B 0.9900 .
C32 C33 1.386(4) .
C32 C37 1.388(4) .
C32 N8 1.413(3) .
C33 C34 1.385(4) .
C33 H33 0.9500 .
C34 C35 1.374(4) .
C34 H34 0.9500 .
C35 C36 1.360(5) .
C35 H35 0.9500 .
C36 C37 1.384(4) .
C36 H36 0.9500 .
C37 H37 0.9500 .
C38 C43 1.390(4) .
C38 C39 1.394(4) .
C38 N8 1.420(3) .
C39 C40 1.381(4) .
C39 H39 0.9500 .
C40 C41 1.387(4) .
C40 H40 0.9500 .
C41 C42 1.378(4) .
C41 H41 0.9500 .
C42 C43 1.384(4) .
C42 H42 0.9500 .
C43 H43 0.9500 .
N1 Si1 1.738(2) .
N1 Zr 2.047(2) .
N2 Si2 1.738(2) .
N2 Zr 2.046(2) .
N3 Zr 2.320(2) .
N4 N5 1.374(3) .
N4 Zr 2.153(2) .
N5 N6 1.262(3) .
N6 N7 1.398(3) .
N7 N8 1.415(3) .
N7 Zr 2.151(2) .
C90 C94 1.369(5) .
C90 C92 1.376(5) .
C90 C91' 1.3889(10) 3_757
C90 C91 1.3890(10) 3_757
C90 C91 1.3900(10) .
C90 C93 1.393(10) .
C91 C90 1.3889(10) 3_757
C91 C94 1.3890(10) 3_757
C91 C92 1.3907(10) .
C91 H91 0.9303 .
C91 H91A 0.9227 .
C92 C93 1.3911(10) .
C92 H92 0.9295 .
C92 H91A 1.2203 .
C92 H93A 1.1107 .
C93 C94 1.3888(10) .
C93 H93 0.9293 .
C93 H93A 0.9541 .
C93 H93B 0.9720 .
C93 H93C 0.9807 .
C94 C91' 1.3889(10) 3_757
C94 C91 1.3890(10) 3_757
C94 H94 0.9300 .

loop_
_geom_torsion_atom_site_label_1
_geom_torsion_atom_site_label_2
_geom_torsion_atom_site_label_3
_geom_torsion_atom_site_label_4
_geom_torsion
_geom_torsion_site_symmetry_1
_geom_torsion_site_symmetry_4
C76 C71 C72 C73 0.0 . .
C77 C71 C72 C73 180.0 . .
C71 C72 C73 C74 0.0 . .
C72 C73 C74 C75 0.0 . .
C73 C74 C75 C76 0.0 . .
C74 C75 C76 C71 0.0 . .
C72 C71 C76 C75 0.0 . .
C77 C71 C76 C75 180.0 . .
C86 C81 C82 C83 0.0 . .
C87 C81 C82 C83 180.0 . .
C81 C82 C83 C84 0.0 . .
C82 C83 C84 C85 0.0 . .
C83 C84 C85 C86 175.3(12) . 3_556
C83 C84 C85 C86 0.0 . .
C83 C84 C85 C85 9(2) . 3_556
C86 C85 C86 C85 0.0(3) 3_556 3_556
C84 C85 C86 C85 176.8(8) . 3_556
C86 C85 C86 C81 -176.8(8) 3_556 .
C84 C85 C86 C81 0.0 . .
C85 C85 C86 C81 -176.8(8) 3_556 .
C84 C85 C86 C86 176.8(8) . 3_556
C85 C85 C86 C86 0.0(3) 3_556 3_556
C82 C81 C86 C85 -170(2) . 3_556
C87 C81 C86 C85 10(2) . 3_556
C82 C81 C86 C85 0.0 . .
C87 C81 C86 C85 180.0 . .
C82 C81 C86 C86 -4.5(12) . 3_556
C87 C81 C86 C86 175.5(12) . 3_556
N1 C1 C2 C5 -54.9(3) . .
N1 C1 C2 C4 -175.1(2) . .
N1 C1 C2 C3 71.2(3) . .
C5 C2 C3 N2 50.8(3) . .
C4 C2 C3 N2 171.4(2) . .
C1 C2 C3 N2 -75.0(3) . .
C4 C2 C5 N3 -178.4(2) . .
C3 C2 C5 N3 -61.6(3) . .
C1 C2 C5 N3 65.2(3) . .
C4 C2 C5 C6 1.6(4) . .
C3 C2 C5 C6 118.4(3) . .
C1 C2 C5 C6 -114.9(3) . .
N3 C5 C6 C7 -0.2(5) . .
C2 C5 C6 C7 179.8(4) . .
C5 C6 C7 C8 0.4(7) . .
C6 C7 C8 C9 0.0(8) . .
C7 C8 C9 N3 -0.6(7) . .
N4 C22 C23 C24 -177.3(2) . .
C28 C22 C23 C24 -58.7(3) . .
C27 C22 C23 C24 59.2(3) . .
C22 C23 C24 C31 59.8(3) . .
C22 C23 C24 C25 -60.0(3) . .
C31 C24 C25 C26 -60.2(3) . .
C23 C24 C25 C26 59.6(3) . .
C24 C25 C26 C30 60.2(3) . .
C24 C25 C26 C27 -59.5(3) . .
C25 C26 C27 C22 60.4(3) . .
C30 C26 C27 C22 -59.4(3) . .
N4 C22 C27 C26 176.4(2) . .
C23 C22 C27 C26 -59.7(3) . .
C28 C22 C27 C26 58.3(3) . .
N4 C22 C28 C29 -179.8(2) . .
C23 C22 C28 C29 58.6(3) . .
C27 C22 C28 C29 -59.0(3) . .
C22 C28 C29 C31 -59.5(3) . .
C22 C28 C29 C30 60.4(3) . .
C25 C26 C30 C29 -59.5(3) . .
C27 C26 C30 C29 60.1(3) . .
C31 C29 C30 C26 59.0(3) . .
C28 C29 C30 C26 -60.6(3) . .
C30 C29 C31 C24 -59.3(3) . .
C28 C29 C31 C24 60.0(3) . .
C25 C24 C31 C29 59.8(3) . .
C23 C24 C31 C29 -60.4(3) . .
C37 C32 C33 C34 0.2(4) . .
N8 C32 C33 C34 178.5(3) . .
C32 C33 C34 C35 -0.3(5) . .
C33 C34 C35 C36 -0.5(5) . .
C34 C35 C36 C37 1.4(6) . .
C35 C36 C37 C32 -1.5(6) . .
C33 C32 C37 C36 0.7(5) . .
N8 C32 C37 C36 -177.5(3) . .
C43 C38 C39 C40 -0.1(4) . .
N8 C38 C39 C40 176.8(2) . .
C38 C39 C40 C41 -0.1(4) . .
C39 C40 C41 C42 0.4(4) . .
C40 C41 C42 C43 -0.4(4) . .
C41 C42 C43 C38 0.2(4) . .
C39 C38 C43 C42 0.1(4) . .
N8 C38 C43 C42 -176.8(2) . .
C2 C1 N1 Si1 155.4(2) . .
C2 C1 N1 Zr -20.9(3) . .
C2 C3 N2 Si2 -155.3(2) . .
C2 C3 N2 Zr 25.3(3) . .
C8 C9 N3 C5 0.8(5) . .
C8 C9 N3 Zr -178.0(3) . .
C6 C5 N3 C9 -0.4(4) . .
C2 C5 N3 C9 179.6(3) . .
C6 C5 N3 Zr 178.7(2) . .
C2 C5 N3 Zr -1.3(3) . .
C23 C22 N4 N5 -67.9(3) . .
C28 C22 N4 N5 172.6(2) . .
C27 C22 N4 N5 53.7(3) . .
C23 C22 N4 Zr 110.0(2) . .
C28 C22 N4 Zr -9.5(3) . .
C27 C22 N4 Zr -128.49(19) . .
C22 N4 N5 N6 -175.6(2) . .
Zr N4 N5 N6 6.4(3) . .
N4 N5 N6 N7 0.0(3) . .
N5 N6 N7 N8 175.6(2) . .
N5 N6 N7 Zr -6.3(3) . .
C33 C32 N8 N7 34.6(3) . .
C37 C32 N8 N7 -147.2(3) . .
C33 C32 N8 C38 -170.8(2) . .
C37 C32 N8 C38 7.4(4) . .
N6 N7 N8 C32 68.5(3) . .
Zr N7 N8 C32 -109.3(2) . .
N6 N7 N8 C38 -87.3(2) . .
Zr N7 N8 C38 94.8(2) . .
C43 C38 N8 C32 -123.9(3) . .
C39 C38 N8 C32 59.3(3) . .
C43 C38 N8 N7 30.9(3) . .
C39 C38 N8 N7 -145.9(2) . .
C1 N1 Si1 C10 170.4(2) . .
Zr N1 Si1 C10 -14.4(2) . .
C1 N1 Si1 C11 51.4(2) . .
Zr N1 Si1 C11 -133.43(17) . .
C1 N1 Si1 C12 -70.2(2) . .
Zr N1 Si1 C12 105.06(18) . .
C13 C12 Si1 N1 74.2(4) . .
C14 C12 Si1 N1 -48.2(3) . .
C15 C12 Si1 N1 -165.8(4) . .
C13 C12 Si1 C10 -167.2(4) . .
C14 C12 Si1 C10 70.4(3) . .
C15 C12 Si1 C10 -47.2(4) . .
C13 C12 Si1 C11 -47.5(4) . .
C14 C12 Si1 C11 -170.0(3) . .
C15 C12 Si1 C11 72.5(4) . .
C3 N2 Si2 C17 -57.3(2) . .
Zr N2 Si2 C17 121.89(19) . .
C3 N2 Si2 C16 -177.25(19) . .
Zr N2 Si2 C16 1.9(2) . .
C3 N2 Si2 C18 62.9(2) . .
Zr N2 Si2 C18 -117.88(19) . .
C19 C18 Si2 N2 58.4(3) . .
C20 C18 Si2 N2 176.8(2) . .
C21 C18 Si2 N2 -64.5(3) . .
C19 C18 Si2 C17 179.0(3) . .
C20 C18 Si2 C17 -62.6(3) . .
C21 C18 Si2 C17 56.0(3) . .
C19 C18 Si2 C16 -62.3(3) . .
C20 C18 Si2 C16 56.1(3) . .
C21 C18 Si2 C16 174.8(3) . .
C3 N2 Zr N1 15.8(2) . .
Si2 N2 Zr N1 -163.39(17) . .
C3 N2 Zr N7 -153.61(16) . .
Si2 N2 Zr N7 27.2(2) . .
C3 N2 Zr N4 134.16(18) . .
Si2 N2 Zr N4 -45.06(19) . .
C3 N2 Zr N3 -64.03(18) . .
Si2 N2 Zr N3 116.75(19) . .
C1 N1 Zr N2 -18.0(2) . .
Si1 N1 Zr N2 166.59(15) . .
C1 N1 Zr N7 151.35(17) . .
Si1 N1 Zr N7 -24.1(2) . .
C1 N1 Zr N4 -131.23(18) . .
Si1 N1 Zr N4 53.37(18) . .
C1 N1 Zr N3 61.04(18) . .
Si1 N1 Zr N3 -114.37(17) . .
N6 N7 Zr N2 -84.3(2) . .
N8 N7 Zr N2 93.3(2) . .
N6 N7 Zr N1 108.01(18) . .
N8 N7 Zr N1 -74.4(2) . .
N6 N7 Zr N4 6.94(17) . .
N8 N7 Zr N4 -175.5(2) . .
N6 N7 Zr N3 -167.42(18) . .
N8 N7 Zr N3 10.2(2) . .
N5 N4 Zr N2 115.42(18) . .
C22 N4 Zr N2 -62.2(2) . .
N5 N4 Zr N1 -127.81(18) . .
C22 N4 Zr N1 54.6(2) . .
N5 N4 Zr N7 -7.01(17) . .
C22 N4 Zr N7 175.4(2) . .
N5 N4 Zr N3 10.9(4) . .
C22 N4 Zr N3 -166.8(2) . .
C9 N3 Zr N2 -124.4(3) . .
C5 N3 Zr N2 56.72(18) . .
C9 N3 Zr N1 125.3(3) . .
C5 N3 Zr N1 -53.65(18) . .
C9 N3 Zr N7 0.2(3) . .
C5 N3 Zr N7 -178.76(18) . .
C9 N3 Zr N4 -16.4(4) . .
C5 N3 Zr N4 164.7(2) . .
